data_7105835
loop_
_publ_author_name
'Lingchao Cai'
'Bo Zhang'
'Guiping Wu'
'Haibin Song'
'Zhengjie He'

_publ_section_title
;
 Chemoselective phosphine-catalyzed cascade annulations between two
 different activated alkenes: highly diastereoselective syntheses of
 polysubstituted cyclohexanes and cyclopentenes
;
_journal_name_full Chem.Commun.
_journal_page_first 1045
_journal_paper_doi 10.1039/c0cc02817g
_journal_volume 47
_journal_year 2011
_chemical_formula_moiety 'C26 H24 N2 O5'
_chemical_formula_sum 'C26 H24 N2 O5'
_chemical_formula_weight 444.47
_chemical_name_systematic
;
?
;
_space_group_IT_number 14
_symmetry_cell_setting monoclinic
_symmetry_space_group_name_Hall '-P 2ybc'
_symmetry_space_group_name_H-M 'P 1 21/c 1'
_atom_sites_solution_hydrogens geom
_atom_sites_solution_primary direct
_atom_sites_solution_secondary difmap
_audit_creation_method SHELXL-97
_cell_angle_alpha 90.00
_cell_angle_beta 109.959(7)
_cell_angle_gamma 90.00
_cell_formula_units_Z 4
_cell_length_a 11.9164(13)
_cell_length_b 11.4393(12)
_cell_length_c 17.345(2)
_cell_measurement_reflns_used 2895
_cell_measurement_temperature 113(2)
_cell_measurement_theta_max 72.4
_cell_measurement_theta_min 27.6
_cell_volume 2222.4(4)
_computing_cell_refinement CrystalClear
_computing_data_collection CrystalClear
_computing_data_reduction CrystalClear
_computing_publication_material 'CrystalStructure 3.8'
_computing_structure_refinement 'SHELXL-97 (Sheldrick, 1997)'
_computing_structure_solution 'SHELXS-97 (Sheldrick, 1990)'
_diffrn_ambient_temperature 113(2)
_diffrn_detector_area_resol_mean 14.63
_diffrn_measured_fraction_theta_full 0.987
_diffrn_measured_fraction_theta_max 0.987
_diffrn_measurement_device_type 'Rigaku Saturn'
_diffrn_measurement_method \w
_diffrn_radiation_monochromator graphite
_diffrn_radiation_source 'fine-focus sealed tube'
_diffrn_radiation_type CuK\a
_diffrn_radiation_wavelength 1.54187
_diffrn_reflns_av_R_equivalents 0.0695
_diffrn_reflns_av_sigmaI/netI 0.0350
_diffrn_reflns_limit_h_max 14
_diffrn_reflns_limit_h_min -14
_diffrn_reflns_limit_k_max 14
_diffrn_reflns_limit_k_min -13
_diffrn_reflns_limit_l_max 21
_diffrn_reflns_limit_l_min -21
_diffrn_reflns_number 31654
_diffrn_reflns_theta_full 72.48
_diffrn_reflns_theta_max 72.48
_diffrn_reflns_theta_min 3.95
_diffrn_standards_decay_% 0
_diffrn_standards_interval_count 0
_diffrn_standards_interval_time 0
_diffrn_standards_number 0
_exptl_absorpt_coefficient_mu 0.759
_exptl_absorpt_correction_T_max 0.8629
_exptl_absorpt_correction_T_min 0.7120
_exptl_absorpt_correction_type numerical
_exptl_absorpt_process_details Crystalclear
_exptl_crystal_colour colorless
_exptl_crystal_density_diffrn 1.328
_exptl_crystal_density_method 'not measured'
_exptl_crystal_description prism
_exptl_crystal_F_000 936
_exptl_crystal_size_max 0.48
_exptl_crystal_size_mid 0.40
_exptl_crystal_size_min 0.20
_refine_diff_density_max 0.252
_refine_diff_density_min -0.257
_refine_diff_density_rms 0.059
_refine_ls_extinction_coef 0.0048(4)
_refine_ls_extinction_expression Fc^*^=kFc[1+0.001xFc^2^\l^3^/sin(2\q)]^-1/4^
_refine_ls_extinction_method SHELXL
_refine_ls_goodness_of_fit_ref 1.069
_refine_ls_hydrogen_treatment constr
_refine_ls_matrix_type full
_refine_ls_number_parameters 302
_refine_ls_number_reflns 4351
_refine_ls_number_restraints 0
_refine_ls_restrained_S_all 1.069
_refine_ls_R_factor_all 0.0443
_refine_ls_R_factor_gt 0.0404
_refine_ls_shift/su_max 0.000
_refine_ls_shift/su_mean 0.000
_refine_ls_structure_factor_coef Fsqd
_refine_ls_weighting_details 'calc w=1/[\s^2^(Fo^2^)+(0.0721P)^2^+0.0000P] where P=(Fo^2^+2Fc^2^)/3'
_refine_ls_weighting_scheme calc
_refine_ls_wR_factor_gt 0.1087
_refine_ls_wR_factor_ref 0.1118
_reflns_number_gt 3784
_reflns_number_total 4351
_reflns_threshold_expression >2sigma(I)
_cod_data_source_file C0CC02817G.TXT
_cod_data_source_block shelxl
_cod_original_cell_volume 2222.3(4)
_cod_database_code 7105835

loop_
_symmetry_equiv_pos_as_xyz
'x, y, z'
'-x, y+1/2, -z+1/2'
'-x, -y, -z'
'x, -y-1/2, z-1/2'

loop_
_atom_site_label
_atom_site_type_symbol
_atom_site_fract_x
_atom_site_fract_y
_atom_site_fract_z
_atom_site_U_iso_or_equiv
_atom_site_adp_type
_atom_site_occupancy
_atom_site_symmetry_multiplicity
_atom_site_calc_flag
_atom_site_refinement_flags
_atom_site_disorder_assembly
_atom_site_disorder_group
O1 O 0.36172(7) 0.08056(7) 0.50300(5) 0.0211(2) Uani 1 1 d . . .
O2 O 0.92090(8) 0.25078(8) 0.69575(6) 0.0333(3) Uani 1 1 d . . .
O3 O 0.85700(7) 0.07908(7) 0.63380(5) 0.0227(2) Uani 1 1 d . . .
O4 O 0.62641(8) 0.26150(8) 0.27771(5) 0.0281(2) Uani 1 1 d . . .
O5 O 0.67095(7) 0.08767(7) 0.34114(5) 0.0221(2) Uani 1 1 d . . .
N1 N 0.75721(10) 0.47190(10) 0.59663(7) 0.0310(3) Uani 1 1 d . . .
N2 N 0.57267(9) 0.46273(10) 0.40115(7) 0.0289(3) Uani 1 1 d . . .
C1 C 0.40898(9) 0.17040(10) 0.53518(7) 0.0169(2) Uani 1 1 d . . .
C2 C 0.51280(10) 0.22433(10) 0.51428(7) 0.0158(2) Uani 1 1 d . . .
H2 H 0.5021 0.3110 0.5094 0.019 Uiso 1 1 calc R . .
C3 C 0.62827(9) 0.19589(10) 0.58628(7) 0.0173(3) Uani 1 1 d . . .
H3A H 0.6360 0.1100 0.5928 0.021 Uiso 1 1 calc R . .
H3B H 0.6217 0.2285 0.6374 0.021 Uiso 1 1 calc R . .
C4 C 0.74267(10) 0.24527(10) 0.57433(7) 0.0169(3) Uani 1 1 d . . .
C5 C 0.74669(10) 0.20899(10) 0.48845(7) 0.0154(2) Uani 1 1 d . . .
H5 H 0.7491 0.1216 0.4895 0.018 Uiso 1 1 calc R . .
C6 C 0.62855(10) 0.24045(10) 0.41761(7) 0.0157(2) Uani 1 1 d . . .
C7 C 0.52229(9) 0.17561(10) 0.43393(7) 0.0152(2) Uani 1 1 d . . .
H7 H 0.5463 0.0917 0.4444 0.018 Uiso 1 1 calc R . .
C8 C 0.37155(11) 0.23236(12) 0.59869(8) 0.0281(3) Uani 1 1 d . . .
H8A H 0.2987 0.1962 0.6019 0.042 Uiso 1 1 calc R . .
H8B H 0.3562 0.3149 0.5835 0.042 Uiso 1 1 calc R . .
H8C H 0.4353 0.2265 0.6521 0.042 Uiso 1 1 calc R . .
C9 C 0.85202(10) 0.19410(10) 0.64224(7) 0.0190(3) Uani 1 1 d . . .
C10 C 0.95644(11) 0.02015(13) 0.69396(8) 0.0291(3) Uani 1 1 d . . .
H10A H 0.9429 -0.0645 0.6899 0.044 Uiso 1 1 calc R . .
H10B H 0.9633 0.0468 0.7491 0.044 Uiso 1 1 calc R . .
H10C H 1.0303 0.0383 0.6835 0.044 Uiso 1 1 calc R . .
C11 C 0.75029(10) 0.37296(11) 0.58618(7) 0.0201(3) Uani 1 1 d . . .
C12 C 0.86026(10) 0.24560(10) 0.47322(7) 0.0175(3) Uani 1 1 d . . .
C13 C 0.88058(10) 0.35801(11) 0.45074(7) 0.0207(3) Uani 1 1 d . . .
H13 H 0.8229 0.4174 0.4460 0.025 Uiso 1 1 calc R . .
C14 C 0.98490(11) 0.38446(12) 0.43503(7) 0.0251(3) Uani 1 1 d . . .
H14 H 0.9970 0.4613 0.4186 0.030 Uiso 1 1 calc R . .
C15 C 1.07065(11) 0.29979(12) 0.44314(8) 0.0285(3) Uani 1 1 d . . .
H15 H 1.1419 0.3183 0.4328 0.034 Uiso 1 1 calc R . .
C16 C 1.05237(11) 0.18759(12) 0.46651(9) 0.0299(3) Uani 1 1 d . . .
H16 H 1.1115 0.1291 0.4728 0.036 Uiso 1 1 calc R . .
C17 C 0.94735(10) 0.16076(11) 0.48071(8) 0.0238(3) Uani 1 1 d . . .
H17 H 0.9347 0.0833 0.4958 0.029 Uiso 1 1 calc R . .
C18 C 0.64116(10) 0.19958(11) 0.33649(7) 0.0188(3) Uani 1 1 d . . .
C19 C 0.68838(13) 0.04017(14) 0.26823(8) 0.0343(3) Uani 1 1 d . . .
H19A H 0.7083 -0.0431 0.2766 0.051 Uiso 1 1 calc R . .
H19B H 0.7537 0.0820 0.2580 0.051 Uiso 1 1 calc R . .
H19C H 0.6149 0.0496 0.2210 0.051 Uiso 1 1 calc R . .
C20 C 0.60038(10) 0.36629(10) 0.40802(7) 0.0190(3) Uani 1 1 d . . .
C21 C 0.40855(10) 0.17785(10) 0.35991(7) 0.0167(2) Uani 1 1 d . . .
C22 C 0.38644(10) 0.08685(11) 0.30314(7) 0.0206(3) Uani 1 1 d . . .
H22 H 0.4433 0.0258 0.3112 0.025 Uiso 1 1 calc R . .
C23 C 0.28245(11) 0.08399(12) 0.23480(8) 0.0267(3) Uani 1 1 d . . .
H23 H 0.2693 0.0220 0.1963 0.032 Uiso 1 1 calc R . .
C24 C 0.19826(11) 0.17182(12) 0.22320(8) 0.0285(3) Uani 1 1 d . . .
H24 H 0.1271 0.1704 0.1768 0.034 Uiso 1 1 calc R . .
C25 C 0.21872(11) 0.26182(11) 0.27991(8) 0.0261(3) Uani 1 1 d . . .
H25 H 0.1604 0.3213 0.2726 0.031 Uiso 1 1 calc R . .
C26 C 0.32348(10) 0.26598(10) 0.34722(8) 0.0207(3) Uani 1 1 d . . .
H26 H 0.3372 0.3292 0.3848 0.025 Uiso 1 1 calc R . .

loop_
_atom_site_aniso_label
_atom_site_aniso_U_11
_atom_site_aniso_U_22
_atom_site_aniso_U_33
_atom_site_aniso_U_23
_atom_site_aniso_U_13
_atom_site_aniso_U_12
O1 0.0183(4) 0.0183(5) 0.0274(4) 0.0006(3) 0.0089(3) -0.0028(3)
O2 0.0236(5) 0.0348(6) 0.0321(5) -0.0084(4) -0.0027(4) -0.0063(4)
O3 0.0164(4) 0.0235(5) 0.0229(4) 0.0023(3) -0.0001(3) -0.0006(3)
O4 0.0286(5) 0.0363(6) 0.0206(4) 0.0062(4) 0.0101(4) 0.0009(4)
O5 0.0213(4) 0.0257(5) 0.0208(4) -0.0034(3) 0.0090(3) 0.0036(3)
N1 0.0373(6) 0.0250(6) 0.0380(6) -0.0067(5) 0.0224(5) -0.0052(5)
N2 0.0235(6) 0.0221(6) 0.0415(7) 0.0070(5) 0.0117(5) 0.0011(4)
C1 0.0121(5) 0.0178(6) 0.0206(6) 0.0029(4) 0.0055(4) 0.0015(4)
C2 0.0132(5) 0.0157(5) 0.0193(5) 0.0006(4) 0.0067(4) 0.0002(4)
C3 0.0129(5) 0.0216(6) 0.0191(6) -0.0006(4) 0.0076(5) -0.0034(4)
C4 0.0142(5) 0.0184(6) 0.0187(6) -0.0017(4) 0.0065(4) -0.0024(4)
C5 0.0125(5) 0.0167(6) 0.0176(5) -0.0002(4) 0.0059(4) -0.0002(4)
C6 0.0127(5) 0.0160(6) 0.0196(6) 0.0016(4) 0.0068(4) 0.0004(4)
C7 0.0124(5) 0.0151(5) 0.0192(5) 0.0010(4) 0.0069(4) 0.0003(4)
C8 0.0223(6) 0.0339(8) 0.0346(7) -0.0081(6) 0.0178(6) -0.0060(5)
C9 0.0138(5) 0.0245(6) 0.0202(6) -0.0014(5) 0.0076(5) -0.0042(5)
C10 0.0185(6) 0.0334(8) 0.0292(7) 0.0078(5) 0.0000(5) 0.0029(5)
C11 0.0181(6) 0.0230(7) 0.0225(6) -0.0032(5) 0.0111(5) -0.0041(5)
C12 0.0129(5) 0.0225(6) 0.0173(5) -0.0021(4) 0.0055(4) -0.0027(4)
C13 0.0170(6) 0.0227(6) 0.0232(6) 0.0004(5) 0.0080(5) -0.0010(5)
C14 0.0233(6) 0.0279(7) 0.0265(6) -0.0011(5) 0.0116(5) -0.0076(5)
C15 0.0185(6) 0.0378(8) 0.0341(7) -0.0043(6) 0.0154(5) -0.0067(5)
C16 0.0180(6) 0.0322(8) 0.0428(8) -0.0032(6) 0.0149(6) 0.0017(5)
C17 0.0184(6) 0.0220(6) 0.0328(7) 0.0005(5) 0.0111(5) 0.0003(5)
C18 0.0100(5) 0.0269(7) 0.0194(6) -0.0001(5) 0.0047(4) -0.0014(4)
C19 0.0348(7) 0.0446(9) 0.0257(7) -0.0110(6) 0.0130(6) 0.0061(6)
C20 0.0137(5) 0.0210(7) 0.0237(6) 0.0038(5) 0.0082(4) -0.0008(4)
C21 0.0124(5) 0.0189(6) 0.0200(6) 0.0034(4) 0.0071(4) -0.0013(4)
C22 0.0153(6) 0.0244(6) 0.0238(6) -0.0017(5) 0.0088(5) -0.0013(4)
C23 0.0200(6) 0.0370(8) 0.0235(6) -0.0057(5) 0.0079(5) -0.0070(5)
C24 0.0134(6) 0.0438(8) 0.0247(6) 0.0047(6) 0.0018(5) -0.0047(5)
C25 0.0143(6) 0.0284(7) 0.0350(7) 0.0101(5) 0.0074(5) 0.0034(5)
C26 0.0150(6) 0.0209(6) 0.0269(6) 0.0033(5) 0.0081(5) 0.0008(5)

loop_
_atom_type_symbol
_atom_type_description
_atom_type_scat_dispersion_real
_atom_type_scat_dispersion_imag
_atom_type_scat_source
C C 0.0181 0.0091 'International Tables Vol C Tables 4.2.6.8 and 6.1.1.4'
H H 0.0000 0.0000 'International Tables Vol C Tables 4.2.6.8 and 6.1.1.4'
N N 0.0311 0.0180 'International Tables Vol C Tables 4.2.6.8 and 6.1.1.4'
O O 0.0492 0.0322 'International Tables Vol C Tables 4.2.6.8 and 6.1.1.4'

loop_
_geom_angle_atom_site_label_1
_geom_angle_atom_site_label_2
_geom_angle_atom_site_label_3
_geom_angle
_geom_angle_site_symmetry_1
_geom_angle_site_symmetry_3
_geom_angle_publ_flag
C9 O3 C10 115.95(10) . . ?
C18 O5 C19 115.03(10) . . ?
O1 C1 C8 122.06(10) . . ?
O1 C1 C2 121.18(10) . . ?
C8 C1 C2 116.74(10) . . ?
C1 C2 C7 112.51(9) . . ?
C1 C2 C3 107.00(9) . . ?
C7 C2 C3 109.57(9) . . ?
C1 C2 H2 109.2 . . ?
C7 C2 H2 109.2 . . ?
C3 C2 H2 109.2 . . ?
C2 C3 C4 113.31(9) . . ?
C2 C3 H3A 108.9 . . ?
C4 C3 H3A 108.9 . . ?
C2 C3 H3B 108.9 . . ?
C4 C3 H3B 108.9 . . ?
H3A C3 H3B 107.7 . . ?
C11 C4 C9 105.89(9) . . ?
C11 C4 C3 110.91(9) . . ?
C9 C4 C3 108.12(9) . . ?
C11 C4 C5 112.07(9) . . ?
C9 C4 C5 109.54(9) . . ?
C3 C4 C5 110.15(9) . . ?
C12 C5 C6 114.57(9) . . ?
C12 C5 C4 114.23(9) . . ?
C6 C5 C4 112.08(9) . . ?
C12 C5 H5 104.9 . . ?
C6 C5 H5 104.9 . . ?
C4 C5 H5 104.9 . . ?
C20 C6 C18 106.45(9) . . ?
C20 C6 C5 115.02(9) . . ?
C18 C6 C5 107.84(9) . . ?
C20 C6 C7 108.31(9) . . ?
C18 C6 C7 110.92(9) . . ?
C5 C6 C7 108.32(9) . . ?
C21 C7 C2 116.07(9) . . ?
C21 C7 C6 112.41(9) . . ?
C2 C7 C6 107.71(9) . . ?
C21 C7 H7 106.7 . . ?
C2 C7 H7 106.7 . . ?
C6 C7 H7 106.7 . . ?
C1 C8 H8A 109.5 . . ?
C1 C8 H8B 109.5 . . ?
H8A C8 H8B 109.5 . . ?
C1 C8 H8C 109.5 . . ?
H8A C8 H8C 109.5 . . ?
H8B C8 H8C 109.5 . . ?
O2 C9 O3 125.26(11) . . ?
O2 C9 C4 124.26(11) . . ?
O3 C9 C4 110.47(9) . . ?
O3 C10 H10A 109.5 . . ?
O3 C10 H10B 109.5 . . ?
H10A C10 H10B 109.5 . . ?
O3 C10 H10C 109.5 . . ?
H10A C10 H10C 109.5 . . ?
H10B C10 H10C 109.5 . . ?
N1 C11 C4 178.95(14) . . ?
C13 C12 C17 118.37(10) . . ?
C13 C12 C5 123.62(10) . . ?
C17 C12 C5 118.00(10) . . ?
C12 C13 C14 120.57(11) . . ?
C12 C13 H13 119.7 . . ?
C14 C13 H13 119.7 . . ?
C15 C14 C13 120.44(12) . . ?
C15 C14 H14 119.8 . . ?
C13 C14 H14 119.8 . . ?
C14 C15 C16 119.69(11) . . ?
C14 C15 H15 120.2 . . ?
C16 C15 H15 120.2 . . ?
C15 C16 C17 119.83(12) . . ?
C15 C16 H16 120.1 . . ?
C17 C16 H16 120.1 . . ?
C16 C17 C12 121.09(12) . . ?
C16 C17 H17 119.5 . . ?
C12 C17 H17 119.5 . . ?
O4 C18 O5 125.40(11) . . ?
O4 C18 C6 124.34(11) . . ?
O5 C18 C6 110.25(9) . . ?
O5 C19 H19A 109.5 . . ?
O5 C19 H19B 109.5 . . ?
H19A C19 H19B 109.5 . . ?
O5 C19 H19C 109.5 . . ?
H19A C19 H19C 109.5 . . ?
H19B C19 H19C 109.5 . . ?
N2 C20 C6 176.25(11) . . ?
C26 C21 C22 118.47(11) . . ?
C26 C21 C7 122.56(10) . . ?
C22 C21 C7 118.95(10) . . ?
C23 C22 C21 121.15(11) . . ?
C23 C22 H22 119.4 . . ?
C21 C22 H22 119.4 . . ?
C24 C23 C22 119.78(12) . . ?
C24 C23 H23 120.1 . . ?
C22 C23 H23 120.1 . . ?
C23 C24 C25 119.48(12) . . ?
C23 C24 H24 120.3 . . ?
C25 C24 H24 120.3 . . ?
C24 C25 C26 120.78(12) . . ?
C24 C25 H25 119.6 . . ?
C26 C25 H25 119.6 . . ?
C25 C26 C21 120.32(12) . . ?
C25 C26 H26 119.8 . . ?
C21 C26 H26 119.8 . . ?

loop_
_geom_bond_atom_site_label_1
_geom_bond_atom_site_label_2
_geom_bond_distance
_geom_bond_site_symmetry_2
_geom_bond_publ_flag
O1 C1 1.2126(14) . ?
O2 C9 1.1980(15) . ?
O3 C9 1.3275(14) . ?
O3 C10 1.4502(14) . ?
O4 C18 1.2040(15) . ?
O5 C18 1.3236(15) . ?
O5 C19 1.4550(14) . ?
N1 C11 1.1447(16) . ?
N2 C20 1.1461(16) . ?
C1 C8 1.5000(16) . ?
C1 C2 1.5325(15) . ?
C2 C7 1.5406(15) . ?
C2 C3 1.5446(15) . ?
C2 H2 1.0000 . ?
C3 C4 1.5535(14) . ?
C3 H3A 0.9900 . ?
C3 H3B 0.9900 . ?
C4 C11 1.4735(16) . ?
C4 C9 1.5428(16) . ?
C4 C5 1.5627(15) . ?
C5 C12 1.5234(15) . ?
C5 C6 1.5621(15) . ?
C5 H5 1.0000 . ?
C6 C20 1.4746(16) . ?
C6 C18 1.5380(15) . ?
C6 C7 1.5742(14) . ?
C7 C21 1.5159(15) . ?
C7 H7 1.0000 . ?
C8 H8A 0.9800 . ?
C8 H8B 0.9800 . ?
C8 H8C 0.9800 . ?
C10 H10A 0.9800 . ?
C10 H10B 0.9800 . ?
C10 H10C 0.9800 . ?
C12 C13 1.3887(16) . ?
C12 C17 1.3943(16) . ?
C13 C14 1.3936(16) . ?
C13 H13 0.9500 . ?
C14 C15 1.3798(19) . ?
C14 H14 0.9500 . ?
C15 C16 1.3854(19) . ?
C15 H15 0.9500 . ?
C16 C17 1.3897(17) . ?
C16 H16 0.9500 . ?
C17 H17 0.9500 . ?
C19 H19A 0.9800 . ?
C19 H19B 0.9800 . ?
C19 H19C 0.9800 . ?
C21 C26 1.3929(16) . ?
C21 C22 1.3948(16) . ?
C22 C23 1.3925(17) . ?
C22 H22 0.9500 . ?
C23 C24 1.3852(19) . ?
C23 H23 0.9500 . ?
C24 C25 1.3867(19) . ?
C24 H24 0.9500 . ?
C25 C26 1.3888(18) . ?
C25 H25 0.9500 . ?
C26 H26 0.9500 . ?

loop_
_geom_torsion_atom_site_label_1
_geom_torsion_atom_site_label_2
_geom_torsion_atom_site_label_3
_geom_torsion_atom_site_label_4
_geom_torsion
_geom_torsion_site_symmetry_1
_geom_torsion_site_symmetry_2
_geom_torsion_site_symmetry_3
_geom_torsion_site_symmetry_4
_geom_torsion_publ_flag
O1 C1 C2 C7 17.11(15) . . . . ?
C8 C1 C2 C7 -164.51(10) . . . . ?
O1 C1 C2 C3 -103.28(12) . . . . ?
C8 C1 C2 C3 75.10(13) . . . . ?
C1 C2 C3 C4 -179.91(9) . . . . ?
C7 C2 C3 C4 57.85(12) . . . . ?
C2 C3 C4 C11 73.64(12) . . . . ?
C2 C3 C4 C9 -170.68(9) . . . . ?
C2 C3 C4 C5 -51.02(12) . . . . ?
C11 C4 C5 C12 60.31(13) . . . . ?
C9 C4 C5 C12 -56.91(12) . . . . ?
C3 C4 C5 C12 -175.71(9) . . . . ?
C11 C4 C5 C6 -72.11(12) . . . . ?
C9 C4 C5 C6 170.67(9) . . . . ?
C3 C4 C5 C6 51.87(12) . . . . ?
C12 C5 C6 C20 -69.97(12) . . . . ?
C4 C5 C6 C20 62.28(12) . . . . ?
C12 C5 C6 C18 48.61(12) . . . . ?
C4 C5 C6 C18 -179.14(9) . . . . ?
C12 C5 C6 C7 168.72(9) . . . . ?
C4 C5 C6 C7 -59.03(12) . . . . ?
C1 C2 C7 C21 51.04(13) . . . . ?
C3 C2 C7 C21 169.94(9) . . . . ?
C1 C2 C7 C6 178.04(9) . . . . ?
C3 C2 C7 C6 -63.06(11) . . . . ?
C20 C6 C7 C21 67.56(11) . . . . ?
C18 C6 C7 C21 -48.92(12) . . . . ?
C5 C6 C7 C21 -167.08(9) . . . . ?
C20 C6 C7 C2 -61.55(11) . . . . ?
C18 C6 C7 C2 -178.02(9) . . . . ?
C5 C6 C7 C2 63.81(11) . . . . ?
C10 O3 C9 O2 -1.56(16) . . . . ?
C10 O3 C9 C4 179.79(9) . . . . ?
C11 C4 C9 O2 4.98(15) . . . . ?
C3 C4 C9 O2 -113.94(12) . . . . ?
C5 C4 C9 O2 126.01(12) . . . . ?
C11 C4 C9 O3 -176.36(8) . . . . ?
C3 C4 C9 O3 64.72(11) . . . . ?
C5 C4 C9 O3 -55.32(11) . . . . ?
C9 C4 C11 N1 -25(7) . . . . ?
C3 C4 C11 N1 92(7) . . . . ?
C5 C4 C11 N1 -145(7) . . . . ?
C6 C5 C12 C13 51.88(15) . . . . ?
C4 C5 C12 C13 -79.34(14) . . . . ?
C6 C5 C12 C17 -126.78(11) . . . . ?
C4 C5 C12 C17 102.00(12) . . . . ?
C17 C12 C13 C14 0.87(17) . . . . ?
C5 C12 C13 C14 -177.78(11) . . . . ?
C12 C13 C14 C15 -1.27(18) . . . . ?
C13 C14 C15 C16 0.5(2) . . . . ?
C14 C15 C16 C17 0.7(2) . . . . ?
C15 C16 C17 C12 -1.1(2) . . . . ?
C13 C12 C17 C16 0.31(18) . . . . ?
C5 C12 C17 C16 179.04(12) . . . . ?
C19 O5 C18 O4 1.16(16) . . . . ?
C19 O5 C18 C6 -178.49(10) . . . . ?
C20 C6 C18 O4 -1.95(15) . . . . ?
C5 C6 C18 O4 -125.88(12) . . . . ?
C7 C6 C18 O4 115.67(12) . . . . ?
C20 C6 C18 O5 177.71(9) . . . . ?
C5 C6 C18 O5 53.78(11) . . . . ?
C7 C6 C18 O5 -64.68(11) . . . . ?
C18 C6 C20 N2 118.1(19) . . . . ?
C5 C6 C20 N2 -122.5(19) . . . . ?
C7 C6 C20 N2 -1(2) . . . . ?
C2 C7 C21 C26 33.73(15) . . . . ?
C6 C7 C21 C26 -90.89(12) . . . . ?
C2 C7 C21 C22 -144.68(10) . . . . ?
C6 C7 C21 C22 90.70(12) . . . . ?
C26 C21 C22 C23 0.56(17) . . . . ?
C7 C21 C22 C23 179.04(10) . . . . ?
C21 C22 C23 C24 -0.97(18) . . . . ?
C22 C23 C24 C25 0.08(18) . . . . ?
C23 C24 C25 C26 1.22(19) . . . . ?
C24 C25 C26 C21 -1.64(18) . . . . ?
C22 C21 C26 C25 0.73(17) . . . . ?
C7 C21 C26 C25 -177.69(10) . . . . ?
